data_7015715
loop_
_publ_author_name
'Granum, David M.'
'Riedel, Paul J.'
'Crawford, Joshua A.'
'Mahle, Thomas K.'
'Wyss, Chelsea M.'
'Begej, Anastasia K.'
'Arulsamy, Navamoney'
'Pierce, Brad S.'
'Mehn, Mark P.'

_publ_section_title
;
 Synthesis and Characterization of Sterically Encumbered \b-Ketoiminate
 Complexes of Iron(ii) and Zinc(ii).
;
_journal_issue 22
_journal_name_full 'Dalton transactions (Cambridge, England : 2003)'
_journal_page_first 5881
_journal_page_last 5890
_journal_paper_doi 10.1039/c1dt10024f
_journal_volume 40
_journal_year 2011
_chemical_formula_moiety 'C34 H48 N2 O2 Zn'
_chemical_formula_sum 'C34 H48 N2 O2 Zn'
_chemical_formula_weight 582.11
_chemical_name_systematic
;
?
;
_space_group_IT_number 2
_symmetry_cell_setting triclinic
_symmetry_space_group_name_Hall '-P 1'
_symmetry_space_group_name_H-M 'P -1'
_atom_sites_solution_hydrogens geom
_atom_sites_solution_primary direct
_atom_sites_solution_secondary difmap
_audit_creation_method SHELXL-97
_cell_angle_alpha 84.78
_cell_angle_beta 76.17
_cell_angle_gamma 65.85
_cell_formula_units_Z 2
_cell_length_a 9.95870(10)
_cell_length_b 10.98930(10)
_cell_length_c 16.46580(10)
_cell_measurement_reflns_used 9574
_cell_measurement_temperature 150(2)
_cell_measurement_theta_max 30.45
_cell_measurement_theta_min 2.41
_cell_volume 1596.57(2)
_computing_cell_refinement 'Bruker SMART (Bruker, 2001)'
_computing_data_collection 'Bruker SMART (Bruker, 2001)'
_computing_data_reduction 'Bruker SAINT (Bruker, 2001)'
_computing_molecular_graphics 'Bruker SHELXTL V. 6.14 (Bruker, 2001)'
_computing_publication_material 'Bruker SHELXTL V. 6.14 (Bruker, 2001)'
_computing_structure_refinement 'SHELXL-97 (Sheldrick, 1997)'
_computing_structure_solution 'SHELXS-97 (Sheldrick, 1997)'
_diffrn_ambient_temperature 150(2)
_diffrn_measured_fraction_theta_full 0.996
_diffrn_measured_fraction_theta_max 0.996
_diffrn_measurement_device_type 'CCD area detector'
_diffrn_measurement_method 'phi and omega scans'
_diffrn_radiation_monochromator graphite
_diffrn_radiation_source 'fine-focus sealed tube'
_diffrn_radiation_type MoK\a
_diffrn_radiation_wavelength 0.71073
_diffrn_reflns_av_R_equivalents 0.0229
_diffrn_reflns_av_sigmaI/netI 0.0191
_diffrn_reflns_limit_h_max 13
_diffrn_reflns_limit_h_min -13
_diffrn_reflns_limit_k_max 14
_diffrn_reflns_limit_k_min -14
_diffrn_reflns_limit_l_max 22
_diffrn_reflns_limit_l_min -22
_diffrn_reflns_number 37173
_diffrn_reflns_theta_full 28.70
_diffrn_reflns_theta_max 28.70
_diffrn_reflns_theta_min 2.03
_exptl_absorpt_coefficient_mu 0.800
_exptl_absorpt_correction_T_max 0.8318
_exptl_absorpt_correction_T_min 0.7487
_exptl_absorpt_correction_type multi-scan
_exptl_absorpt_process_details 'SADABS (Bruker, 2001)'
_exptl_crystal_colour colourless
_exptl_crystal_density_diffrn 1.211
_exptl_crystal_density_method 'not measured'
_exptl_crystal_description rectangular_prism
_exptl_crystal_F_000 624
_exptl_crystal_size_max 0.38
_exptl_crystal_size_mid 0.30
_exptl_crystal_size_min 0.24
_refine_diff_density_max 0.387
_refine_diff_density_min -0.197
_refine_diff_density_rms 0.047
_refine_ls_extinction_method none
_refine_ls_goodness_of_fit_ref 1.047
_refine_ls_hydrogen_treatment refall
_refine_ls_matrix_type full
_refine_ls_number_parameters 544
_refine_ls_number_reflns 8235
_refine_ls_number_restraints 0
_refine_ls_restrained_S_all 1.047
_refine_ls_R_factor_all 0.0305
_refine_ls_R_factor_gt 0.0262
_refine_ls_shift/su_max 0.000
_refine_ls_shift/su_mean 0.000
_refine_ls_structure_factor_coef Fsqd
_refine_ls_weighting_details 'calc w=1/[\s^2^(Fo^2^)+(0.0440P)^2^+0.3100P] where P=(Fo^2^+2Fc^2^)/3'
_refine_ls_weighting_scheme calc
_refine_ls_wR_factor_gt 0.0702
_refine_ls_wR_factor_ref 0.0727
_reflns_number_gt 7444
_reflns_number_total 8235
_reflns_threshold_expression >2sigma(I)
_cod_data_source_file c1dt10024f.txt
_cod_data_source_block dmg05
_cod_depositor_comments
;
The following automatic conversions were performed:
'_symmetry_cell_setting' value 'Triclinic' changed to 'triclinic'
according to '/home/saulius/struct/CIF-dictionaries/cif_core.dic'
dictionary named 'cif_core.dic' version 2.4.1 from 2010-06-29.

Automatic conversion script
Id: cif_fix_enum 1555 2011-01-17 13:19:09Z saulius 
;
_cod_original_cell_volume 1596.52(2)
_cod_original_sg_symbol_H-M P-1
_cod_database_code 7015715

loop_
_symmetry_equiv_pos_as_xyz
'x, y, z'
'-x, -y, -z'

loop_
_atom_site_label
_atom_site_type_symbol
_atom_site_fract_x
_atom_site_fract_y
_atom_site_fract_z
_atom_site_U_iso_or_equiv
_atom_site_adp_type
_atom_site_occupancy
_atom_site_symmetry_multiplicity
_atom_site_calc_flag
_atom_site_refinement_flags
_atom_site_disorder_assembly
_atom_site_disorder_group
Zn1 Zn 0.090037(14) 0.222442(12) 0.331931(7) 0.01943(5) Uani 1 1 d . . .
O1 O 0.28295(10) 0.10916(9) 0.36117(6) 0.02904(18) Uani 1 1 d . . .
O2 O -0.06387(10) 0.24549(9) 0.43543(5) 0.02704(18) Uani 1 1 d . . .
N1 N 0.13709(10) 0.38113(9) 0.29928(5) 0.01868(17) Uani 1 1 d . . .
N2 N 0.02913(10) 0.10939(9) 0.27433(6) 0.01970(18) Uani 1 1 d . . .
C1 C 0.52517(18) 0.05076(18) 0.38551(12) 0.0424(3) Uani 1 1 d . . .
H1A H 0.579(3) 0.086(2) 0.4072(14) 0.068(6) Uiso 1 1 d . . .
H1B H 0.503(3) -0.011(2) 0.4249(15) 0.073(7) Uiso 1 1 d . . .
H1C H 0.592(3) -0.001(3) 0.3346(18) 0.094(9) Uiso 1 1 d . . .
C2 C 0.38295(13) 0.15260(13) 0.36339(7) 0.0257(2) Uani 1 1 d . . .
C3 C 0.37130(13) 0.28214(13) 0.34655(7) 0.0246(2) Uani 1 1 d . . .
H3 H 0.450(2) 0.3006(17) 0.3560(10) 0.039(4) Uiso 1 1 d . . .
C4 C 0.25653(13) 0.38894(12) 0.31686(6) 0.0212(2) Uani 1 1 d . . .
C5 C 0.27810(17) 0.51820(14) 0.30510(9) 0.0315(3) Uani 1 1 d . . .
H5A H 0.201(2) 0.590(2) 0.2904(12) 0.052(5) Uiso 1 1 d . . .
H5B H 0.278(3) 0.546(3) 0.3542(17) 0.082(8) Uiso 1 1 d . . .
H5C H 0.368(3) 0.505(3) 0.2641(17) 0.091(8) Uiso 1 1 d . . .
C6 C 0.03989(12) 0.49069(11) 0.25743(7) 0.0198(2) Uani 1 1 d . . .
C7 C -0.10335(13) 0.57512(11) 0.30267(7) 0.0232(2) Uani 1 1 d . . .
C8 C -0.19781(15) 0.67587(13) 0.25955(8) 0.0291(2) Uani 1 1 d . . .
H8 H -0.2934(19) 0.7333(17) 0.2882(10) 0.035(4) Uiso 1 1 d . . .
C9 C -0.15358(16) 0.69368(13) 0.17466(8) 0.0314(3) Uani 1 1 d . . .
H9 H -0.2212(19) 0.7626(18) 0.1467(11) 0.039(4) Uiso 1 1 d . . .
C10 C -0.01218(15) 0.61072(13) 0.13107(8) 0.0278(2) Uani 1 1 d . . .
H10 H 0.0133(18) 0.6237(16) 0.0746(10) 0.030(4) Uiso 1 1 d . . .
C11 C 0.08708(13) 0.50781(11) 0.17088(7) 0.0222(2) Uani 1 1 d . . .
C12 C 0.23950(14) 0.41782(12) 0.11938(7) 0.0247(2) Uani 1 1 d . . .
H12 H 0.2950(17) 0.3559(16) 0.1555(9) 0.028(4) Uiso 1 1 d . . .
C13 C 0.22021(18) 0.33835(16) 0.05475(9) 0.0365(3) Uani 1 1 d . . .
H13A H 0.161(2) 0.290(2) 0.0804(12) 0.053(5) Uiso 1 1 d . . .
H13B H 0.317(2) 0.2789(19) 0.0256(12) 0.044(5) Uiso 1 1 d . . .
H13C H 0.169(2) 0.398(2) 0.0155(12) 0.047(5) Uiso 1 1 d . . .
C14 C 0.33319(18) 0.49540(17) 0.07533(10) 0.0386(3) Uani 1 1 d . . .
H14A H 0.282(2) 0.561(2) 0.0343(13) 0.055(5) Uiso 1 1 d . . .
H14B H 0.430(2) 0.4360(19) 0.0433(12) 0.048(5) Uiso 1 1 d . . .
H14C H 0.354(2) 0.543(2) 0.1148(13) 0.052(5) Uiso 1 1 d . . .
C15 C -0.15260(14) 0.56170(13) 0.39667(8) 0.0277(2) Uani 1 1 d . . .
H15 H -0.0876(18) 0.4799(16) 0.4114(9) 0.027(4) Uiso 1 1 d . . .
C16 C -0.3113(2) 0.5661(2) 0.42376(12) 0.0521(4) Uani 1 1 d . . .
H16A H -0.320(2) 0.5011(19) 0.3918(12) 0.044(5) Uiso 1 1 d . . .
H16B H -0.339(2) 0.552(2) 0.4826(13) 0.056(5) Uiso 1 1 d . . .
H16C H -0.382(2) 0.651(2) 0.4145(12) 0.050(5) Uiso 1 1 d . . .
C17 C -0.1364(2) 0.66740(18) 0.44347(9) 0.0449(4) Uani 1 1 d . . .
H17A H -0.212(3) 0.759(2) 0.4294(14) 0.065(6) Uiso 1 1 d . . .
H17B H -0.035(3) 0.670(2) 0.4253(14) 0.064(6) Uiso 1 1 d . . .
H17C H -0.158(2) 0.6511(19) 0.5024(13) 0.050(5) Uiso 1 1 d . . .
C18 C -0.22436(16) 0.18092(15) 0.54329(8) 0.0309(3) Uani 1 1 d . . .
H18A H -0.175(2) 0.1931(18) 0.5841(12) 0.046(5) Uiso 1 1 d . . .
H18B H -0.312(2) 0.258(2) 0.5438(12) 0.054(5) Uiso 1 1 d . . .
H18C H -0.254(2) 0.1120(19) 0.5593(11) 0.044(5) Uiso 1 1 d . . .
C19 C -0.12375(12) 0.16099(12) 0.45692(7) 0.0228(2) Uani 1 1 d . . .
C20 C -0.10618(13) 0.05794(12) 0.40682(7) 0.0236(2) Uani 1 1 d . . .
H20 H -0.1478(17) -0.0022(15) 0.4330(9) 0.029(4) Uiso 1 1 d . . .
C21 C -0.04057(12) 0.03763(11) 0.32029(7) 0.0217(2) Uani 1 1 d . . .
C22 C -0.05603(17) -0.07205(14) 0.27905(9) 0.0314(3) Uani 1 1 d . . .
H22A H -0.086(2) -0.1255(19) 0.3194(12) 0.043(5) Uiso 1 1 d . . .
H22B H -0.123(2) -0.037(2) 0.2426(13) 0.055(5) Uiso 1 1 d . . .
H22C H 0.034(3) -0.122(2) 0.2452(13) 0.062(6) Uiso 1 1 d . . .
C23 C 0.06683(13) 0.09287(11) 0.18484(7) 0.0211(2) Uani 1 1 d . . .
C24 C 0.21514(13) 0.01209(12) 0.14406(7) 0.0243(2) Uani 1 1 d . . .
C25 C 0.24754(15) 0.00044(13) 0.05684(8) 0.0299(3) Uani 1 1 d . . .
H25 H 0.344(2) -0.0551(17) 0.0286(11) 0.037(4) Uiso 1 1 d . . .
C26 C 0.13865(16) 0.06572(14) 0.01179(8) 0.0307(3) Uani 1 1 d . . .
H26 H 0.166(2) 0.0551(17) -0.0462(11) 0.038(4) Uiso 1 1 d . . .
C27 C -0.00717(15) 0.14482(13) 0.05284(7) 0.0276(2) Uani 1 1 d . . .
H27 H -0.0783(18) 0.1859(16) 0.0215(10) 0.032(4) Uiso 1 1 d . . .
C28 C -0.04631(13) 0.15949(12) 0.13974(7) 0.0228(2) Uani 1 1 d . . .
C29 C -0.20746(13) 0.24750(13) 0.18251(7) 0.0255(2) Uani 1 1 d . . .
H29 H -0.2214(19) 0.2302(17) 0.2412(11) 0.036(4) Uiso 1 1 d . . .
C30 C -0.23519(19) 0.39484(16) 0.17082(13) 0.0439(4) Uani 1 1 d . . .
H30A H -0.337(2) 0.450(2) 0.2014(12) 0.050(5) Uiso 1 1 d . . .
H30B H -0.221(3) 0.414(2) 0.1059(15) 0.071(7) Uiso 1 1 d . . .
H30C H -0.171(3) 0.409(2) 0.1966(16) 0.079(7) Uiso 1 1 d . . .
C31 C -0.32441(16) 0.21949(18) 0.15121(10) 0.0391(3) Uani 1 1 d . . .
H31A H -0.422(2) 0.2721(18) 0.1812(11) 0.044(5) Uiso 1 1 d . . .
H31B H -0.309(2) 0.128(2) 0.1587(12) 0.052(5) Uiso 1 1 d . . .
H31C H -0.315(2) 0.2370(19) 0.0923(13) 0.047(5) Uiso 1 1 d . . .
C32 C 0.33837(14) -0.06062(12) 0.19142(8) 0.0280(2) Uani 1 1 d . . .
H32 H 0.2949(17) -0.0442(15) 0.2520(9) 0.026(4) Uiso 1 1 d . . .
C33 C 0.46204(16) -0.00676(16) 0.16793(10) 0.0368(3) Uani 1 1 d . . .
H33B H 0.512(2) -0.0250(19) 0.1115(13) 0.050(5) Uiso 1 1 d . . .
H33A H 0.539(2) -0.045(2) 0.2001(13) 0.054(5) Uiso 1 1 d . . .
H33C H 0.4218(19) 0.0900(18) 0.1739(11) 0.038(4) Uiso 1 1 d . . .
C34 C 0.4052(2) -0.21178(15) 0.17705(12) 0.0442(4) Uani 1 1 d . . .
H34A H 0.480(3) -0.259(2) 0.2093(15) 0.071(7) Uiso 1 1 d . . .
H34B H 0.330(2) -0.2462(19) 0.1890(12) 0.046(5) Uiso 1 1 d . . .
H34C H 0.454(2) -0.234(2) 0.1196(14) 0.059(6) Uiso 1 1 d . . .

loop_
_atom_site_aniso_label
_atom_site_aniso_U_11
_atom_site_aniso_U_22
_atom_site_aniso_U_33
_atom_site_aniso_U_23
_atom_site_aniso_U_13
_atom_site_aniso_U_12
Zn1 0.01925(7) 0.01967(7) 0.02186(7) 0.00292(5) -0.00445(5) -0.01089(5)
O1 0.0253(4) 0.0255(4) 0.0382(5) 0.0067(3) -0.0127(4) -0.0104(4)
O2 0.0312(4) 0.0262(4) 0.0252(4) -0.0002(3) 0.0005(3) -0.0167(4)
N1 0.0192(4) 0.0197(4) 0.0181(4) 0.0019(3) -0.0034(3) -0.0096(4)
N2 0.0186(4) 0.0198(4) 0.0218(4) 0.0015(3) -0.0035(3) -0.0096(4)
C1 0.0303(7) 0.0438(8) 0.0515(9) 0.0097(7) -0.0209(7) -0.0088(7)
C2 0.0209(5) 0.0311(6) 0.0226(5) 0.0014(4) -0.0056(4) -0.0080(5)
C3 0.0198(5) 0.0346(6) 0.0230(5) 0.0005(4) -0.0046(4) -0.0146(5)
C4 0.0228(5) 0.0265(5) 0.0174(5) -0.0005(4) -0.0014(4) -0.0144(4)
C5 0.0362(7) 0.0317(7) 0.0369(7) 0.0031(5) -0.0116(6) -0.0227(6)
C6 0.0218(5) 0.0186(5) 0.0218(5) 0.0015(4) -0.0052(4) -0.0107(4)
C7 0.0243(5) 0.0198(5) 0.0255(5) 0.0001(4) -0.0035(4) -0.0101(4)
C8 0.0253(6) 0.0223(6) 0.0354(6) -0.0010(5) -0.0053(5) -0.0060(5)
C9 0.0329(7) 0.0244(6) 0.0360(6) 0.0073(5) -0.0147(5) -0.0082(5)
C10 0.0338(6) 0.0278(6) 0.0239(5) 0.0069(4) -0.0096(5) -0.0141(5)
C11 0.0252(5) 0.0222(5) 0.0220(5) 0.0019(4) -0.0055(4) -0.0126(4)
C12 0.0255(6) 0.0276(6) 0.0205(5) 0.0031(4) -0.0025(4) -0.0120(5)
C13 0.0394(8) 0.0382(7) 0.0332(7) -0.0088(6) 0.0020(6) -0.0206(7)
C14 0.0362(7) 0.0465(8) 0.0375(7) 0.0001(6) 0.0015(6) -0.0263(7)
C15 0.0266(6) 0.0237(6) 0.0258(5) 0.0001(4) 0.0025(4) -0.0078(5)
C16 0.0366(8) 0.0704(13) 0.0469(9) 0.0079(9) 0.0034(7) -0.0275(9)
C17 0.0637(11) 0.0483(9) 0.0250(6) -0.0062(6) 0.0032(6) -0.0305(8)
C18 0.0286(6) 0.0331(7) 0.0265(6) 0.0027(5) 0.0023(5) -0.0131(6)
C19 0.0185(5) 0.0241(5) 0.0235(5) 0.0054(4) -0.0040(4) -0.0077(4)
C20 0.0223(5) 0.0247(6) 0.0263(5) 0.0064(4) -0.0039(4) -0.0140(5)
C21 0.0192(5) 0.0202(5) 0.0269(5) 0.0025(4) -0.0050(4) -0.0095(4)
C22 0.0386(7) 0.0296(6) 0.0332(6) -0.0005(5) -0.0018(6) -0.0239(6)
C23 0.0227(5) 0.0205(5) 0.0228(5) -0.0010(4) -0.0013(4) -0.0131(4)
C24 0.0236(5) 0.0213(5) 0.0288(6) -0.0019(4) -0.0005(4) -0.0123(5)
C25 0.0297(6) 0.0281(6) 0.0305(6) -0.0080(5) 0.0055(5) -0.0151(5)
C26 0.0382(7) 0.0357(7) 0.0235(6) -0.0058(5) 0.0011(5) -0.0232(6)
C27 0.0318(6) 0.0335(6) 0.0237(5) -0.0004(5) -0.0058(5) -0.0194(5)
C28 0.0244(5) 0.0244(5) 0.0236(5) -0.0008(4) -0.0035(4) -0.0146(5)
C29 0.0224(5) 0.0302(6) 0.0247(5) -0.0008(4) -0.0064(4) -0.0105(5)
C30 0.0339(8) 0.0304(7) 0.0661(11) -0.0071(7) -0.0089(7) -0.0114(6)
C31 0.0247(6) 0.0505(9) 0.0456(8) -0.0130(7) -0.0045(6) -0.0175(6)
C32 0.0216(5) 0.0229(6) 0.0351(6) -0.0006(5) -0.0011(5) -0.0073(5)
C33 0.0251(6) 0.0372(8) 0.0485(8) 0.0031(6) -0.0067(6) -0.0142(6)
C34 0.0409(8) 0.0248(7) 0.0616(10) 0.0011(7) -0.0092(8) -0.0091(6)

loop_
_atom_type_symbol
_atom_type_description
_atom_type_scat_dispersion_real
_atom_type_scat_dispersion_imag
_atom_type_scat_source
C C 0.0033 0.0016 'International Tables Vol C Tables 4.2.6.8 and 6.1.1.4'
H H 0.0000 0.0000 'International Tables Vol C Tables 4.2.6.8 and 6.1.1.4'
N N 0.0061 0.0033 'International Tables Vol C Tables 4.2.6.8 and 6.1.1.4'
O O 0.0106 0.0060 'International Tables Vol C Tables 4.2.6.8 and 6.1.1.4'
Zn Zn 0.2839 1.4301 'International Tables Vol C Tables 4.2.6.8 and 6.1.1.4'

loop_
_geom_angle_atom_site_label_1
_geom_angle_atom_site_label_2
_geom_angle_atom_site_label_3
_geom_angle
_geom_angle_site_symmetry_1
_geom_angle_site_symmetry_3
_geom_angle_publ_flag
O2 Zn1 O1 105.65(4) . . ?
O2 Zn1 N2 95.91(4) . . ?
O1 Zn1 N2 107.93(4) . . ?
O2 Zn1 N1 114.24(4) . . ?
O1 Zn1 N1 96.69(4) . . ?
N2 Zn1 N1 134.11(4) . . ?
C2 O1 Zn1 122.68(8) . . ?
C19 O2 Zn1 121.14(8) . . ?
C4 N1 C6 119.20(9) . . ?
C4 N1 Zn1 120.60(8) . . ?
C6 N1 Zn1 120.19(7) . . ?
C21 N2 C23 117.95(9) . . ?
C21 N2 Zn1 118.68(8) . . ?
C23 N2 Zn1 123.19(7) . . ?
C2 C1 H1A 114.5(14) . . ?
C2 C1 H1B 110.5(15) . . ?
H1A C1 H1B 108(2) . . ?
C2 C1 H1C 108.7(16) . . ?
H1A C1 H1C 108(2) . . ?
H1B C1 H1C 107(2) . . ?
O1 C2 C3 125.83(11) . . ?
O1 C2 C1 115.29(12) . . ?
C3 C2 C1 118.88(12) . . ?
C2 C3 C4 128.35(11) . . ?
C2 C3 H3 115.6(11) . . ?
C4 C3 H3 116.0(11) . . ?
N1 C4 C3 124.55(10) . . ?
N1 C4 C5 120.48(11) . . ?
C3 C4 C5 114.97(11) . . ?
C4 C5 H5A 116.2(12) . . ?
C4 C5 H5B 109.5(16) . . ?
H5A C5 H5B 100.4(19) . . ?
C4 C5 H5C 108.8(16) . . ?
H5A C5 H5C 109(2) . . ?
H5B C5 H5C 113(2) . . ?
C7 C6 C11 121.09(10) . . ?
C7 C6 N1 119.53(9) . . ?
C11 C6 N1 119.31(10) . . ?
C8 C7 C6 118.19(11) . . ?
C8 C7 C15 120.21(11) . . ?
C6 C7 C15 121.55(11) . . ?
C9 C8 C7 121.46(12) . . ?
C9 C8 H8 118.7(10) . . ?
C7 C8 H8 119.8(10) . . ?
C8 C9 C10 119.79(12) . . ?
C8 C9 H9 119.6(10) . . ?
C10 C9 H9 120.6(10) . . ?
C9 C10 C11 121.29(11) . . ?
C9 C10 H10 117.9(10) . . ?
C11 C10 H10 120.8(10) . . ?
C10 C11 C6 118.17(11) . . ?
C10 C11 C12 118.95(10) . . ?
C6 C11 C12 122.88(10) . . ?
C11 C12 C13 110.82(11) . . ?
C11 C12 C14 112.45(11) . . ?
C13 C12 C14 109.53(11) . . ?
C11 C12 H12 108.8(9) . . ?
C13 C12 H12 107.6(9) . . ?
C14 C12 H12 107.5(9) . . ?
C12 C13 H13A 111.3(12) . . ?
C12 C13 H13B 109.5(11) . . ?
H13A C13 H13B 110.3(16) . . ?
C12 C13 H13C 109.5(11) . . ?
H13A C13 H13C 107.4(16) . . ?
H13B C13 H13C 108.8(16) . . ?
C12 C14 H14A 111.6(12) . . ?
C12 C14 H14B 111.0(11) . . ?
H14A C14 H14B 106.1(15) . . ?
C12 C14 H14C 112.2(12) . . ?
H14A C14 H14C 108.9(16) . . ?
H14B C14 H14C 106.8(16) . . ?
C16 C15 C7 113.16(12) . . ?
C16 C15 C17 110.83(13) . . ?
C7 C15 C17 110.68(11) . . ?
C16 C15 H15 107.6(10) . . ?
C7 C15 H15 107.2(9) . . ?
C17 C15 H15 107.1(10) . . ?
C15 C16 H16A 109.4(11) . . ?
C15 C16 H16B 112.7(12) . . ?
H16A C16 H16B 110.9(17) . . ?
C15 C16 H16C 110.3(12) . . ?
H16A C16 H16C 109.0(16) . . ?
H16B C16 H16C 104.4(17) . . ?
C15 C17 H17A 107.4(13) . . ?
C15 C17 H17B 113.0(12) . . ?
H17A C17 H17B 106.5(17) . . ?
C15 C17 H17C 109.1(12) . . ?
H17A C17 H17C 110.7(17) . . ?
H17B C17 H17C 110.1(17) . . ?
C19 C18 H18A 110.7(11) . . ?
C19 C18 H18B 108.9(12) . . ?
H18A C18 H18B 107.6(16) . . ?
C19 C18 H18C 112.7(11) . . ?
H18A C18 H18C 109.6(16) . . ?
H18B C18 H18C 107.2(17) . . ?
O2 C19 C20 125.44(10) . . ?
O2 C19 C18 115.32(11) . . ?
C20 C19 C18 119.21(11) . . ?
C19 C20 C21 127.57(10) . . ?
C19 C20 H20 115.9(9) . . ?
C21 C20 H20 116.4(9) . . ?
N2 C21 C20 124.41(10) . . ?
N2 C21 C22 119.39(10) . . ?
C20 C21 C22 116.18(10) . . ?
C21 C22 H22A 109.8(11) . . ?
C21 C22 H22B 111.4(12) . . ?
H22A C22 H22B 111.8(17) . . ?
C21 C22 H22C 109.9(14) . . ?
H22A C22 H22C 109.6(18) . . ?
H22B C22 H22C 104.3(18) . . ?
C24 C23 C28 121.30(10) . . ?
C24 C23 N2 119.84(10) . . ?
C28 C23 N2 118.86(10) . . ?
C25 C24 C23 117.98(11) . . ?
C25 C24 C32 119.90(11) . . ?
C23 C24 C32 122.12(11) . . ?
C26 C25 C24 121.45(12) . . ?
C26 C25 H25 119.0(10) . . ?
C24 C25 H25 119.5(10) . . ?
C25 C26 C27 119.95(11) . . ?
C25 C26 H26 118.1(11) . . ?
C27 C26 H26 121.9(11) . . ?
C26 C27 C28 121.15(12) . . ?
C26 C27 H27 118.3(10) . . ?
C28 C27 H27 120.5(10) . . ?
C27 C28 C23 118.17(11) . . ?
C27 C28 C29 119.61(11) . . ?
C23 C28 C29 122.22(10) . . ?
C28 C29 C31 112.43(10) . . ?
C28 C29 C30 110.48(11) . . ?
C31 C29 C30 110.00(12) . . ?
C28 C29 H29 108.7(10) . . ?
C31 C29 H29 107.6(10) . . ?
C30 C29 H29 107.4(10) . . ?
C29 C30 H30A 109.5(12) . . ?
C29 C30 H30B 107.5(13) . . ?
H30A C30 H30B 111.5(17) . . ?
C29 C30 H30C 106.6(16) . . ?
H30A C30 H30C 105.8(19) . . ?
H30B C30 H30C 116(2) . . ?
C29 C31 H31A 110.0(11) . . ?
C29 C31 H31B 110.7(12) . . ?
H31A C31 H31B 108.3(16) . . ?
C29 C31 H31C 110.3(11) . . ?
H31A C31 H31C 110.5(16) . . ?
H31B C31 H31C 106.9(16) . . ?
C24 C32 C33 110.65(11) . . ?
C24 C32 C34 111.78(12) . . ?
C33 C32 C34 110.81(12) . . ?
C24 C32 H32 108.9(9) . . ?
C33 C32 H32 107.1(9) . . ?
C34 C32 H32 107.4(9) . . ?
C32 C33 H33B 110.8(12) . . ?
C32 C33 H33A 113.4(12) . . ?
H33B C33 H33A 106.5(17) . . ?
C32 C33 H33C 112.4(10) . . ?
H33B C33 H33C 105.5(15) . . ?
H33A C33 H33C 107.7(15) . . ?
C32 C34 H34A 112.2(14) . . ?
C32 C34 H34B 112.0(12) . . ?
H34A C34 H34B 109.2(18) . . ?
C32 C34 H34C 110.9(13) . . ?
H34A C34 H34C 106.5(19) . . ?
H34B C34 H34C 105.6(18) . . ?

loop_
_geom_bond_atom_site_label_1
_geom_bond_atom_site_label_2
_geom_bond_distance
_geom_bond_site_symmetry_2
_geom_bond_publ_flag
Zn1 O2 1.9570(8) . ?
Zn1 O1 1.9617(9) . ?
Zn1 N2 1.9792(9) . ?
Zn1 N1 1.9818(9) . ?
O1 C2 1.2770(15) . ?
O2 C19 1.2788(14) . ?
N1 C4 1.3261(14) . ?
N1 C6 1.4405(14) . ?
N2 C21 1.3283(14) . ?
N2 C23 1.4401(14) . ?
C1 C2 1.5054(18) . ?
C1 H1A 0.92(2) . ?
C1 H1B 0.95(3) . ?
C1 H1C 0.99(3) . ?
C2 C3 1.3876(18) . ?
C3 C4 1.4098(17) . ?
C3 H3 0.930(18) . ?
C4 C5 1.5104(17) . ?
C5 H5A 0.91(2) . ?
C5 H5B 0.89(3) . ?
C5 H5C 0.95(3) . ?
C6 C7 1.4090(16) . ?
C6 C11 1.4109(15) . ?
C7 C8 1.3924(17) . ?
C7 C15 1.5208(16) . ?
C8 C9 1.3829(19) . ?
C8 H8 0.935(17) . ?
C9 C10 1.3837(19) . ?
C9 H9 0.952(18) . ?
C10 C11 1.3950(17) . ?
C10 H10 0.917(16) . ?
C11 C12 1.5199(16) . ?
C12 C13 1.5284(18) . ?
C12 C14 1.5292(18) . ?
C12 H12 0.948(16) . ?
C13 H13A 0.95(2) . ?
C13 H13B 0.949(19) . ?
C13 H13C 0.96(2) . ?
C14 H14A 1.00(2) . ?
C14 H14B 0.97(2) . ?
C14 H14C 0.98(2) . ?
C15 C16 1.518(2) . ?
C15 C17 1.531(2) . ?
C15 H15 0.919(16) . ?
C16 H16A 0.97(2) . ?
C16 H16B 0.96(2) . ?
C16 H16C 0.94(2) . ?
C17 H17A 1.02(2) . ?
C17 H17B 1.00(2) . ?
C17 H17C 0.96(2) . ?
C18 C19 1.5068(16) . ?
C18 H18A 0.971(19) . ?
C18 H18B 0.93(2) . ?
C18 H18C 0.916(19) . ?
C19 C20 1.3901(17) . ?
C20 C21 1.4144(16) . ?
C20 H20 0.939(16) . ?
C21 C22 1.5127(17) . ?
C22 H22A 0.923(19) . ?
C22 H22B 0.94(2) . ?
C22 H22C 0.91(2) . ?
C23 C24 1.4077(16) . ?
C23 C28 1.4081(17) . ?
C24 C25 1.4005(17) . ?
C24 C32 1.5146(18) . ?
C25 C26 1.375(2) . ?
C25 H25 0.935(18) . ?
C26 C27 1.3878(18) . ?
C26 H26 0.932(18) . ?
C27 C28 1.3962(16) . ?
C27 H27 0.917(17) . ?
C28 C29 1.5232(16) . ?
C29 C31 1.5250(18) . ?
C29 C30 1.529(2) . ?
C29 H29 0.956(17) . ?
C30 H30A 0.98(2) . ?
C30 H30B 1.06(2) . ?
C30 H30C 0.92(3) . ?
C31 H31A 0.943(19) . ?
C31 H31B 0.95(2) . ?
C31 H31C 0.96(2) . ?
C32 C33 1.5309(18) . ?
C32 C34 1.5329(19) . ?
C32 H32 0.988(15) . ?
C33 H33B 0.94(2) . ?
C33 H33A 0.96(2) . ?
C33 H33C 0.976(18) . ?
C34 H34A 0.96(2) . ?
C34 H34B 0.94(2) . ?
C34 H34C 0.96(2) . ?

loop_
_geom_torsion_atom_site_label_1
_geom_torsion_atom_site_label_2
_geom_torsion_atom_site_label_3
_geom_torsion_atom_site_label_4
_geom_torsion
_geom_torsion_site_symmetry_1
_geom_torsion_site_symmetry_2
_geom_torsion_site_symmetry_3
_geom_torsion_site_symmetry_4
_geom_torsion_publ_flag
C3 C4 N1 C6 -170.57(10) . . . . ?
C20 C21 N2 C23 -169.32(11) . . . . ?
